data_4078457
loop_
_publ_author_name
'Ito, Jun-ichi'
'Kaneda, Tomoko'
'Nishiyama, Hisao'

_publ_section_title
;
 Intermolecular C--H Bond Activation of Alkanes and Arenes by NCN Pincer
 Iridium(III) Acetate Complexes Containing Bis(oxazolinyl)phenyl Ligands
;
_journal_issue 12
_journal_name_full Organometallics
_journal_page_first 4442
_journal_paper_doi 10.1021/om3002137
_journal_volume 31
_journal_year 2012
_chemical_formula_sum 'C26 H31 Ir N2 O4'
_chemical_formula_weight 627.73
_chemical_name_systematic
; 
 ? 
;
_space_group_IT_number 2
_symmetry_cell_setting triclinic
_symmetry_space_group_name_Hall '-P 1'
_symmetry_space_group_name_H-M 'P -1'
_atom_sites_solution_hydrogens geom
_atom_sites_solution_primary direct
_atom_sites_solution_secondary difmap
_audit_creation_method SHELXL-97
_cell_angle_alpha 89.078(5)
_cell_angle_beta 74.752(4)
_cell_angle_gamma 78.249(5)
_cell_formula_units_Z 2
_cell_length_a 8.975(2)
_cell_length_b 9.260(2)
_cell_length_c 14.926(4)
_cell_measurement_reflns_used 6733
_cell_measurement_temperature 153(2)
_cell_measurement_theta_max 0.00
_cell_measurement_theta_min 0.00
_cell_volume 1170.8(5)
_computing_cell_refinement 'Bruker SMART'
_computing_data_collection 'Bruker SMART'
_computing_data_reduction 'Bruker SAINT'
_computing_molecular_graphics 'Bruker SHELXTL'
_computing_publication_material 'Bruker SHELXTL'
_computing_structure_refinement 'SHELXL-97 (Sheldrick, 1997)'
_computing_structure_solution 'SHELXS-97 (Sheldrick, 1990)'
_diffrn_ambient_temperature 153(2)
_diffrn_detector_area_resol_mean 8.366
_diffrn_measured_fraction_theta_full 0.989
_diffrn_measured_fraction_theta_max 0.989
_diffrn_measurement_device_type 'CCD area detector'
_diffrn_measurement_method 'phi and omega scans'
_diffrn_radiation_monochromator graphite
_diffrn_radiation_source 'fine-focus sealed tube'
_diffrn_radiation_type MoK\a
_diffrn_radiation_wavelength 0.71073
_diffrn_reflns_av_R_equivalents 0.0361
_diffrn_reflns_av_sigmaI/netI 0.0555
_diffrn_reflns_limit_h_max 11
_diffrn_reflns_limit_h_min -9
_diffrn_reflns_limit_k_max 11
_diffrn_reflns_limit_k_min -12
_diffrn_reflns_limit_l_max 19
_diffrn_reflns_limit_l_min -18
_diffrn_reflns_number 8390
_diffrn_reflns_theta_full 27.57
_diffrn_reflns_theta_max 27.57
_diffrn_reflns_theta_min 1.42
_exptl_absorpt_coefficient_mu 5.737
_exptl_absorpt_correction_T_max 1.000000
_exptl_absorpt_correction_T_min 0.692085
_exptl_absorpt_correction_type empirical
_exptl_crystal_colour colorless
_exptl_crystal_density_diffrn 1.780
_exptl_crystal_density_method 'not measured'
_exptl_crystal_description prism
_exptl_crystal_F_000 620
_exptl_crystal_size_max 0.30
_exptl_crystal_size_mid 0.30
_exptl_crystal_size_min 0.10
_refine_diff_density_max 2.250
_refine_diff_density_min -1.465
_refine_diff_density_rms 0.167
_refine_ls_extinction_method none
_refine_ls_goodness_of_fit_ref 1.033
_refine_ls_hydrogen_treatment constr
_refine_ls_matrix_type full
_refine_ls_number_parameters 305
_refine_ls_number_reflns 5353
_refine_ls_number_restraints 0
_refine_ls_restrained_S_all 1.033
_refine_ls_R_factor_all 0.0319
_refine_ls_R_factor_gt 0.0311
_refine_ls_shift/su_max 0.002
_refine_ls_shift/su_mean 0.000
_refine_ls_structure_factor_coef Fsqd
_refine_ls_weighting_details 'calc w=1/[\s^2^(Fo^2^)+(0.0437P)^2^+0.4050P] where P=(Fo^2^+2Fc^2^)/3'
_refine_ls_weighting_scheme calc
_refine_ls_wR_factor_gt 0.0792
_refine_ls_wR_factor_ref 0.0797
_reflns_number_gt 5168
_reflns_number_total 5353
_reflns_threshold_expression >2sigma(I)
_cod_data_source_file om3002137_si_001.cif
_cod_data_source_block complex_3
_cod_depositor_comments
;
The following automatic conversions were performed:

'_symmetry_cell_setting' value 'Triclinic' changed to 'triclinic'
according to /home/saulius/struct/CIF-dictionaries/cif_core.dic
dictionary named 'cif_core.dic' version 2.4.1 from
2010-06-29.

'_exptl_absorpt_correction_type' value 'Empirical'
changed to 'empirical' according to
/home/saulius/struct/CIF-dictionaries/cif_core.dic dictionary named
'cif_core.dic' version 2.4.1 from 2010-06-29.

Automatic conversion script
Id: cif_fix_values 1891 2012-01-12 08:04:46Z andrius 
;
_cod_original_cell_volume 1170.9(5)
_cod_original_sg_symbol_H-M P-1
_cod_database_code 4078457

loop_
_symmetry_equiv_pos_as_xyz
'x, y, z'
'-x, -y, -z'

loop_
_atom_site_label
_atom_site_type_symbol
_atom_site_fract_x
_atom_site_fract_y
_atom_site_fract_z
_atom_site_U_iso_or_equiv
_atom_site_adp_type
_atom_site_occupancy
_atom_site_symmetry_multiplicity
_atom_site_calc_flag
_atom_site_refinement_flags
C1 C 1.0373(4) 0.6483(4) 0.8565(2) 0.0171(7) Uani 1 1 d .
C2 C 0.9674(4) 0.7562(4) 0.9285(2) 0.0189(7) Uani 1 1 d .
C3 C 1.0221(5) 0.7510(4) 1.0086(2) 0.0202(7) Uani 1 1 d .
C4 C 1.1481(5) 0.6374(4) 1.0128(2) 0.0204(7) Uani 1 1 d .
H4 H 1.1870 0.6346 1.0663 0.024 Uiso 1 1 calc R
C5 C 1.2211(4) 0.5265(4) 0.9427(2) 0.0204(7) Uani 1 1 d .
C6 C 1.1622(4) 0.5324(4) 0.8642(2) 0.0182(7) Uani 1 1 d .
C7 C 0.9446(5) 0.8601(4) 1.0904(3) 0.0249(8) Uani 1 1 d .
H7A H 0.8337 0.8533 1.1147 0.037 Uiso 1 1 calc R
H7B H 0.9505 0.9604 1.0701 0.037 Uiso 1 1 calc R
H7C H 0.9994 0.8369 1.1392 0.037 Uiso 1 1 calc R
C8 C 1.3546(5) 0.4067(4) 0.9548(3) 0.0266(8) Uani 1 1 d .
H8A H 1.3377 0.3106 0.9380 0.040 Uiso 1 1 calc R
H8B H 1.3587 0.4079 1.0198 0.040 Uiso 1 1 calc R
H8C H 1.4545 0.4237 0.9145 0.040 Uiso 1 1 calc R
C9 C 0.8383(5) 0.8560(4) 0.9041(2) 0.0201(7) Uani 1 1 d .
C10 C 0.6508(5) 1.0541(4) 0.8986(3) 0.0268(8) Uani 1 1 d .
H10A H 0.6920 1.1424 0.8743 0.032 Uiso 1 1 calc R
H10B H 0.5390 1.0858 0.9342 0.032 Uiso 1 1 calc R
C11 C 0.6667(5) 0.9441(4) 0.8184(3) 0.0241(8) Uani 1 1 d .
C12 C 0.5238(5) 0.8722(5) 0.8347(3) 0.0309(9) Uani 1 1 d .
H12A H 0.5400 0.8001 0.7839 0.046 Uiso 1 1 calc R
H12B H 0.4291 0.9481 0.8370 0.046 Uiso 1 1 calc R
H12C H 0.5105 0.8220 0.8938 0.046 Uiso 1 1 calc R
C13 C 0.7011(6) 1.0145(5) 0.7240(3) 0.0351(10) Uani 1 1 d .
H13A H 0.8000 1.0496 0.7133 0.053 Uiso 1 1 calc R
H13B H 0.6146 1.0979 0.7230 0.053 Uiso 1 1 calc R
H13C H 0.7107 0.9412 0.6751 0.053 Uiso 1 1 calc R
C14 C 1.2020(4) 0.4314(4) 0.7835(2) 0.0187(7) Uani 1 1 d .
C15 C 1.3078(6) 0.2382(5) 0.6834(3) 0.0317(9) Uani 1 1 d .
H15A H 1.2752 0.1425 0.6973 0.038 Uiso 1 1 calc R
H15B H 1.4120 0.2200 0.6372 0.038 Uiso 1 1 calc R
C16 C 1.1836(5) 0.3456(4) 0.6453(3) 0.0252(8) Uani 1 1 d .
C17 C 1.2592(7) 0.4158(6) 0.5574(3) 0.0434(12) Uani 1 1 d .
H17A H 1.1796 0.4924 0.5405 0.065 Uiso 1 1 calc R
H17B H 1.3032 0.3403 0.5069 0.065 Uiso 1 1 calc R
H17C H 1.3438 0.4601 0.5678 0.065 Uiso 1 1 calc R
C18 C 1.0553(6) 0.2707(6) 0.6325(4) 0.0452(13) Uani 1 1 d .
H18A H 1.0015 0.2363 0.6924 0.068 Uiso 1 1 calc R
H18B H 1.1024 0.1863 0.5883 0.068 Uiso 1 1 calc R
H18C H 0.9790 0.3410 0.6086 0.068 Uiso 1 1 calc R
C19 C 1.1023(4) 0.7612(4) 0.6742(3) 0.0201(7) Uani 1 1 d .
C20 C 1.2402(5) 0.7906(4) 0.6915(3) 0.0250(8) Uani 1 1 d .
H20 H 1.2611 0.7676 0.7498 0.030 Uiso 1 1 calc R
C21 C 1.3471(5) 0.8528(5) 0.6247(3) 0.0295(9) Uani 1 1 d .
H21 H 1.4417 0.8672 0.6370 0.035 Uiso 1 1 calc R
C22 C 1.3167(5) 0.8937(5) 0.5406(3) 0.0288(8) Uani 1 1 d .
H22 H 1.3887 0.9377 0.4958 0.035 Uiso 1 1 calc R
C23 C 1.1807(5) 0.8697(5) 0.5230(3) 0.0281(8) Uani 1 1 d .
H23 H 1.1591 0.8968 0.4653 0.034 Uiso 1 1 calc R
C24 C 1.0741(5) 0.8061(5) 0.5888(3) 0.0262(8) Uani 1 1 d .
H24 H 0.9798 0.7928 0.5755 0.031 Uiso 1 1 calc R
C25 C 0.7308(5) 0.5392(4) 0.7115(3) 0.0234(7) Uani 1 1 d .
C26 C 0.6100(6) 0.4709(5) 0.6863(3) 0.0357(10) Uani 1 1 d .
H26A H 0.5162 0.5472 0.6873 0.054 Uiso 1 1 calc R
H26B H 0.5811 0.3961 0.7310 0.054 Uiso 1 1 calc R
H26C H 0.6534 0.4243 0.6238 0.054 Uiso 1 1 calc R
Ir1 Ir 0.949660(14) 0.647837(12) 0.752295(7) 0.01624(7) Uani 1 1 d .
N1 N 0.8066(4) 0.8324(3) 0.8261(2) 0.0184(6) Uani 1 1 d .
N2 N 1.1209(4) 0.4590(3) 0.7226(2) 0.0199(6) Uani 1 1 d .
O1 O 0.7446(3) 0.9732(3) 0.95727(19) 0.0248(6) Uani 1 1 d .
O2 O 1.3162(3) 0.3089(3) 0.76790(18) 0.0228(5) Uani 1 1 d .
O3 O 0.7593(4) 0.5174(3) 0.79041(19) 0.0253(6) Uani 1 1 d .
O4 O 0.8053(3) 0.6185(3) 0.65460(18) 0.0237(6) Uani 1 1 d .

loop_
_atom_site_aniso_label
_atom_site_aniso_U_11
_atom_site_aniso_U_22
_atom_site_aniso_U_33
_atom_site_aniso_U_23
_atom_site_aniso_U_13
_atom_site_aniso_U_12
C1 0.0196(18) 0.0166(16) 0.0168(15) 0.0014(12) -0.0077(13) -0.0036(14)
C2 0.0195(18) 0.0176(16) 0.0203(16) 0.0029(13) -0.0063(14) -0.0046(14)
C3 0.0226(18) 0.0207(17) 0.0193(16) 0.0002(13) -0.0083(14) -0.0051(14)
C4 0.0213(19) 0.0211(17) 0.0219(16) 0.0038(13) -0.0100(14) -0.0060(15)
C5 0.0194(18) 0.0190(16) 0.0247(17) 0.0044(13) -0.0092(14) -0.0043(14)
C6 0.0187(18) 0.0174(16) 0.0202(16) 0.0035(13) -0.0076(14) -0.0043(14)
C7 0.030(2) 0.0234(18) 0.0217(17) -0.0004(14) -0.0079(15) -0.0053(16)
C8 0.028(2) 0.0253(19) 0.0298(19) 0.0043(15) -0.0168(17) -0.0007(16)
C9 0.0203(18) 0.0189(16) 0.0202(16) 0.0033(13) -0.0048(14) -0.0030(14)
C10 0.027(2) 0.0205(18) 0.031(2) -0.0005(15) -0.0125(17) 0.0042(16)
C11 0.0196(19) 0.0239(18) 0.0259(18) 0.0025(14) -0.0073(15) 0.0035(15)
C12 0.018(2) 0.038(2) 0.034(2) -0.0047(17) -0.0080(16) 0.0013(17)
C13 0.037(3) 0.036(2) 0.030(2) 0.0123(17) -0.0125(18) 0.0029(19)
C14 0.0174(17) 0.0156(15) 0.0238(17) 0.0022(13) -0.0070(14) -0.0029(13)
C15 0.032(2) 0.031(2) 0.030(2) -0.0067(17) -0.0128(18) 0.0055(18)
C16 0.029(2) 0.0212(18) 0.0245(18) -0.0079(14) -0.0114(16) 0.0028(16)
C17 0.058(3) 0.040(3) 0.023(2) -0.0023(18) -0.004(2) 0.003(2)
C18 0.034(3) 0.037(2) 0.066(3) -0.024(2) -0.018(2) -0.001(2)
C19 0.0185(18) 0.0182(16) 0.0231(17) 0.0008(13) -0.0060(14) -0.0020(14)
C20 0.025(2) 0.0230(18) 0.0294(19) 0.0042(14) -0.0127(16) -0.0046(16)
C21 0.025(2) 0.028(2) 0.039(2) 0.0034(17) -0.0117(18) -0.0097(17)
C22 0.026(2) 0.0269(19) 0.0299(19) 0.0048(15) 0.0008(16) -0.0082(17)
C23 0.034(2) 0.027(2) 0.0220(18) 0.0059(15) -0.0066(16) -0.0052(18)
C24 0.024(2) 0.031(2) 0.0272(18) 0.0050(15) -0.0101(16) -0.0091(16)
C25 0.0174(18) 0.0245(18) 0.0300(19) 0.0022(14) -0.0086(15) -0.0054(15)
C26 0.032(2) 0.043(3) 0.040(2) 0.0074(19) -0.017(2) -0.018(2)
Ir1 0.01619(10) 0.01711(9) 0.01667(9) 0.00248(5) -0.00744(6) -0.00234(6)
N1 0.0122(15) 0.0184(14) 0.0231(15) 0.0028(11) -0.0050(12) 0.0009(12)
N2 0.0207(16) 0.0191(14) 0.0204(14) -0.0011(11) -0.0067(12) -0.0030(12)
O1 0.0243(14) 0.0193(13) 0.0278(13) -0.0024(10) -0.0082(11) 0.0045(11)
O2 0.0220(14) 0.0186(12) 0.0280(13) -0.0001(10) -0.0103(11) -0.0002(11)
O3 0.0270(16) 0.0300(15) 0.0218(13) 0.0070(11) -0.0106(11) -0.0078(12)
O4 0.0239(14) 0.0271(14) 0.0236(13) 0.0048(10) -0.0099(11) -0.0089(12)

loop_
_atom_type_symbol
_atom_type_description
_atom_type_scat_dispersion_real
_atom_type_scat_dispersion_imag
_atom_type_scat_source
C C 0.0033 0.0016 'International Tables Vol C Tables 4.2.6.8 and 6.1.1.4'
H H 0.0000 0.0000 'International Tables Vol C Tables 4.2.6.8 and 6.1.1.4'
N N 0.0061 0.0033 'International Tables Vol C Tables 4.2.6.8 and 6.1.1.4'
O O 0.0106 0.0060 'International Tables Vol C Tables 4.2.6.8 and 6.1.1.4'
Ir Ir -1.4442 7.9887 'International Tables Vol C Tables 4.2.6.8 and 6.1.1.4'

loop_
_geom_angle_atom_site_label_1
_geom_angle_atom_site_label_2
_geom_angle_atom_site_label_3
_geom_angle
C2 C1 C6 120.5(3)
C2 C1 Ir1 119.6(3)
C6 C1 Ir1 119.7(3)
C3 C2 C1 120.3(3)
C3 C2 C9 131.1(3)
C1 C2 C9 108.6(3)
C4 C3 C2 117.7(3)
C4 C3 C7 120.0(3)
C2 C3 C7 122.2(3)
C3 C4 C5 123.9(3)
C6 C5 C4 117.3(3)
C6 C5 C8 122.9(3)
C4 C5 C8 119.8(3)
C5 C6 C1 120.3(3)
C5 C6 C14 131.3(3)
C1 C6 C14 108.4(3)
N1 C9 O1 116.1(3)
N1 C9 C2 119.0(3)
O1 C9 C2 124.8(3)
O1 C10 C11 105.2(3)
N1 C11 C12 109.5(3)
N1 C11 C13 110.1(3)
C12 C11 C13 112.0(4)
N1 C11 C10 100.9(3)
C12 C11 C10 111.8(3)
C13 C11 C10 112.0(3)
N2 C14 O2 116.8(3)
N2 C14 C6 118.6(3)
O2 C14 C6 124.5(3)
O2 C15 C16 106.6(3)
N2 C16 C17 109.6(3)
N2 C16 C18 111.0(3)
C17 C16 C18 111.9(4)
N2 C16 C15 100.4(3)
C17 C16 C15 112.0(4)
C18 C16 C15 111.3(4)
C24 C19 C20 116.3(3)
C24 C19 Ir1 115.7(3)
C20 C19 Ir1 127.8(3)
C21 C20 C19 121.4(4)
C22 C21 C20 120.7(4)
C23 C22 C21 119.0(4)
C22 C23 C24 120.8(4)
C23 C24 C19 121.8(4)
O4 C25 O3 119.9(3)
O4 C25 C26 119.9(4)
O3 C25 C26 120.2(4)
O4 C25 Ir1 60.08(19)
O3 C25 Ir1 59.90(19)
C26 C25 Ir1 177.5(3)
C1 Ir1 C19 93.19(15)
C1 Ir1 N2 79.33(14)
C19 Ir1 N2 89.71(14)
C1 Ir1 N1 79.33(14)
C19 Ir1 N1 93.74(14)
N2 Ir1 N1 158.54(13)
C1 Ir1 O3 107.21(13)
C19 Ir1 O3 159.42(14)
N2 Ir1 O3 91.42(12)
N1 Ir1 O3 92.70(12)
C1 Ir1 O4 165.77(13)
C19 Ir1 O4 101.02(13)
N2 Ir1 O4 101.16(11)
N1 Ir1 O4 98.95(12)
O3 Ir1 O4 58.62(10)
C1 Ir1 C25 136.69(14)
C19 Ir1 C25 130.05(14)
N2 Ir1 C25 96.48(12)
N1 Ir1 C25 97.43(13)
O3 Ir1 C25 29.48(11)
O4 Ir1 C25 29.16(11)
C9 N1 C11 109.2(3)
C9 N1 Ir1 113.4(3)
C11 N1 Ir1 137.3(3)
C14 N2 C16 109.8(3)
C14 N2 Ir1 114.0(2)
C16 N2 Ir1 136.1(3)
C9 O1 C10 105.3(3)
C14 O2 C15 105.8(3)
C25 O3 Ir1 90.6(2)
C25 O4 Ir1 90.8(2)

loop_
_geom_bond_atom_site_label_1
_geom_bond_atom_site_label_2
_geom_bond_distance
C1 C2 1.404(5)
C1 C6 1.412(5)
C1 Ir1 1.919(3)
C2 C3 1.403(5)
C2 C9 1.451(5)
C3 C4 1.394(5)
C3 C7 1.517(5)
C4 C5 1.407(5)
C5 C6 1.402(5)
C5 C8 1.505(5)
C6 C14 1.458(5)
C9 N1 1.300(5)
C9 O1 1.349(4)
C10 O1 1.465(5)
C10 C11 1.543(5)
C11 N1 1.484(5)
C11 C12 1.525(6)
C11 C13 1.527(5)
C14 N2 1.299(5)
C14 O2 1.342(4)
C15 O2 1.457(5)
C15 C16 1.556(6)
C16 N2 1.485(4)
C16 C17 1.512(6)
C16 C18 1.512(6)
C19 C24 1.405(5)
C19 C20 1.407(5)
C19 Ir1 2.011(4)
C20 C21 1.397(6)
C21 C22 1.384(6)
C22 C23 1.374(6)
C23 C24 1.394(5)
C25 O4 1.261(5)
C25 O3 1.273(5)
C25 C26 1.490(5)
C25 Ir1 2.587(4)
Ir1 N2 2.047(3)
Ir1 N1 2.051(3)
Ir1 O3 2.239(3)
Ir1 O4 2.243(3)
